data_2017278
loop_
_publ_author_name
'G\'omez, Sandra L.'
'Sanabria, Carlos M.'
'Palma, Alirio'
'Bahsas, Ali'
'Cobo, Justo'
'Glidewell, Christopher'

_publ_section_title
;
 Four differently substituted
 2-aryl-2,3,4,5-tetrahydro-1<i>H</i>-1,4-epoxy-1-benzazepines:
 hydrogen-bonded structures in one, two and three dimensions
;
_journal_coeditor_code FA3200
_journal_issue 9
_journal_name_full 'Acta Crystallographica Section C'
_journal_page_first o465
_journal_page_last o469
_journal_paper_doi 10.1107/S0108270109030339
_journal_volume 65
_journal_year 2009
_chemical_formula_iupac 'C16 H12 Cl2 F N O'
_chemical_formula_moiety 'C16 H12 Cl2 F N O'
_chemical_formula_sum 'C16 H12 Cl2 F N O'
_chemical_formula_weight 324.17
_chemical_name_systematic
;
(2<i>SR</i>,4<i>RS</i>)-7-chloro-2-<i>exo</i>-(2-chloro-6-fluorophenyl)-
2,3,4,5-tetrahydro-1<i>H</i>-1,4-epoxy-1-benzazepine
;
_space_group_IT_number 14
_symmetry_cell_setting monoclinic
_symmetry_space_group_name_Hall '-P 2yn'
_symmetry_space_group_name_H-M 'P 1 21/n 1'
_atom_sites_solution_hydrogens geom
_atom_sites_solution_primary direct
_atom_sites_solution_secondary difmap
_cell_angle_alpha 90.00
_cell_angle_beta 95.964(8)
_cell_angle_gamma 90.00
_cell_formula_units_Z 4
_cell_length_a 9.2907(11)
_cell_length_b 10.8720(9)
_cell_length_c 13.4523(13)
_cell_measurement_reflns_used 3105
_cell_measurement_temperature 120(2)
_cell_measurement_theta_max 27.51
_cell_measurement_theta_min 2.81
_cell_volume 1351.4(2)
_computing_cell_refinement 'DIRAX/LSQ (Duisenberg <i>et al.</i>,  2000)'
_computing_data_collection 'COLLECT (Hooft, 1999)'
_computing_data_reduction 'EVALCCD (Duisenberg <i>et al.</i>,  2003)'
_computing_molecular_graphics 'PLATON (Spek, 2009)'
_computing_publication_material 'SHELXL97 (Sheldrick, 2008) and PLATON (Spek, 2009)'
_computing_structure_refinement 'SHELXL97 (Sheldrick, 2008)'
_computing_structure_solution 'Sir2004 (Burla <i>et al.</i>,  2005)'
_diffrn_ambient_temperature 120(2)
_diffrn_detector_area_resol_mean 9.091
_diffrn_measured_fraction_theta_full 0.999
_diffrn_measured_fraction_theta_max 0.999
_diffrn_measurement_device_type 'Bruker--Nonius KappaCCD'
_diffrn_measurement_method '\f & \w scans'
_diffrn_radiation_monochromator graphite
_diffrn_radiation_source 'Bruker-Nonius FR591 rotating anode'
_diffrn_radiation_type 'Mo K\a'
_diffrn_radiation_wavelength 0.71073
_diffrn_reflns_av_R_equivalents 0.1033
_diffrn_reflns_av_sigmaI/netI 0.0873
_diffrn_reflns_limit_h_max 12
_diffrn_reflns_limit_h_min -12
_diffrn_reflns_limit_k_max 14
_diffrn_reflns_limit_k_min -12
_diffrn_reflns_limit_l_max 17
_diffrn_reflns_limit_l_min -17
_diffrn_reflns_number 19650
_diffrn_reflns_theta_full 27.51
_diffrn_reflns_theta_max 27.51
_diffrn_reflns_theta_min 2.81
_diffrn_standards_decay_% 0
_diffrn_standards_interval_count 0
_diffrn_standards_interval_time 0
_diffrn_standards_number 0
_exptl_absorpt_coefficient_mu 0.489
_exptl_absorpt_correction_T_max 0.971
_exptl_absorpt_correction_T_min 0.868
_exptl_absorpt_correction_type multi-scan
_exptl_absorpt_process_details '(SADABS; Sheldrick, 2003)'
_exptl_crystal_colour colourless
_exptl_crystal_density_diffrn 1.593
_exptl_crystal_density_method 'not measured'
_exptl_crystal_description needle
_exptl_crystal_F_000 664
_exptl_crystal_size_max 0.35
_exptl_crystal_size_mid 0.06
_exptl_crystal_size_min 0.06
_refine_diff_density_max 0.375
_refine_diff_density_min -0.444
_refine_ls_extinction_method none
_refine_ls_goodness_of_fit_ref 1.072
_refine_ls_hydrogen_treatment constr
_refine_ls_matrix_type full
_refine_ls_number_parameters 190
_refine_ls_number_reflns 3105
_refine_ls_number_restraints 0
_refine_ls_restrained_S_all 1.072
_refine_ls_R_factor_all 0.1235
_refine_ls_R_factor_gt 0.0485
_refine_ls_shift/su_max 0.001
_refine_ls_shift/su_mean 0.000
_refine_ls_structure_factor_coef Fsqd
_refine_ls_weighting_details 'w=1/[\s^2^(Fo^2^)+(0.0430P)^2^+1.1028P] where P=(Fo^2^+2Fc^2^)/3'
_refine_ls_weighting_scheme calc
_refine_ls_wR_factor_gt 0.0940
_refine_ls_wR_factor_ref 0.1207
_reflns_number_gt 1774
_reflns_number_total 3105
_reflns_threshold_expression I>2\s(I)
_cod_data_source_file fa3200.cif
_cod_data_source_block I
_cod_depositor_comments
;
The following automatic conversions were performed:
'_exptl_absorpt_correction_type' value 'Multi-scan' changed to
'multi-scan' according to
'/home/saulius/struct/CIF-dictionaries/cif_core.dic' dictionary named
'cif_core.dic' version 2.4.1 from 2010-06-29.

Automatic conversion script
Id: cif_fix_enum 1527 2010-12-29 10:47:43Z saulius 

The following automatic conversions were performed:

'_exptl_absorpt_correction_type' value 'Multi-scan' changed to
'multi-scan' according to
/home/saulius/struct/CIF-dictionaries/cif_core.dic dictionary named
'cif_core.dic' version 2.4.1 from 2010-06-29.

Automatic conversion script
Id: cif_fix_values 1715 2011-07-08 13:25:40Z adriana 
;
_cod_original_sg_symbol_H-M 'P 21/n'
_cod_database_code 2017278
_cod_database_fobs_code 2017278

loop_
_symmetry_equiv_pos_as_xyz
'x, y, z'
'-x+1/2, y+1/2, -z+1/2'
'-x, -y, -z'
'x-1/2, -y-1/2, z-1/2'

loop_
_atom_site_type_symbol
_atom_site_label
_atom_site_fract_x
_atom_site_fract_y
_atom_site_fract_z
_atom_site_U_iso_or_equiv
_atom_site_adp_type
_atom_site_calc_flag
_atom_site_refinement_flags
_atom_site_occupancy
_atom_site_disorder_assembly
_atom_site_disorder_group
N N1 0.7321(2) 0.6590(2) 0.26957(17) 0.0181(6) Uani d . 1 . .
C C2 0.6684(3) 0.5681(3) 0.3346(2) 0.0184(7) Uani d . 1 . .
H H2 0.5749 0.5380 0.2994 0.022 Uiso calc R 1 . .
C C3 0.7766(3) 0.4615(3) 0.3429(2) 0.0231(7) Uani d . 1 . .
H H3A 0.7979 0.4343 0.4131 0.028 Uiso calc R 1 . .
H H3B 0.7397 0.3907 0.3015 0.028 Uiso calc R 1 . .
C C4 0.9103(3) 0.5176(3) 0.3034(2) 0.0216(7) Uani d . 1 . .
H H4 0.9995 0.4974 0.3486 0.026 Uiso calc R 1 . .
C C5 0.9267(3) 0.4785(3) 0.1977(2) 0.0249(7) Uani d . 1 . .
H H5A 1.0213 0.5066 0.1783 0.030 Uiso calc R 1 . .
H H5B 0.9231 0.3877 0.1927 0.030 Uiso calc R 1 . .
C C5a 0.8062(3) 0.5339(3) 0.1294(2) 0.0198(7) Uani d . 1 . .
C C6 0.7885(3) 0.5070(3) 0.0282(2) 0.0213(7) Uani d . 1 . .
H H6 0.8512 0.4498 0.0012 0.026 Uiso calc R 1 . .
C C7 0.6809(3) 0.5626(3) -0.0327(2) 0.0229(7) Uani d . 1 . .
C C8 0.5863(3) 0.6453(3) 0.0032(2) 0.0221(7) Uani d . 1 . .
H H8 0.5114 0.6823 -0.0401 0.027 Uiso calc R 1 . .
C C9 0.6036(3) 0.6724(3) 0.1036(2) 0.0200(7) Uani d . 1 . .
H H9 0.5396 0.7288 0.1302 0.024 Uiso calc R 1 . .
C C9a 0.7130(3) 0.6188(3) 0.1660(2) 0.0188(7) Uani d . 1 . .
O O14 0.8837(2) 0.64879(19) 0.30251(14) 0.0213(5) Uani d . 1 . .
C C21 0.6381(3) 0.6264(3) 0.4327(2) 0.0186(7) Uani d . 1 . .
C C22 0.5012(3) 0.6676(3) 0.4488(2) 0.0186(7) Uani d . 1 . .
Cl Cl22 0.36167(8) 0.66256(8) 0.35286(6) 0.0282(2) Uani d . 1 . .
C C23 0.4675(3) 0.7123(3) 0.5395(2) 0.0220(7) Uani d . 1 . .
H H23 0.3717 0.7384 0.5471 0.026 Uiso calc R 1 . .
C C24 0.5727(4) 0.7190(3) 0.6183(2) 0.0259(8) Uani d . 1 . .
H H24 0.5502 0.7490 0.6812 0.031 Uiso calc R 1 . .
C C25 0.7115(3) 0.6819(3) 0.6060(2) 0.0227(7) Uani d . 1 . .
H H25 0.7860 0.6863 0.6598 0.027 Uiso calc R 1 . .
C C26 0.7396(3) 0.6387(3) 0.5146(2) 0.0210(7) Uani d . 1 . .
F F26 0.87818(18) 0.60327(18) 0.50698(12) 0.0278(5) Uani d . 1 . .
Cl Cl7 0.66528(9) 0.53017(8) -0.15967(6) 0.0298(2) Uani d . 1 . .

loop_
_atom_site_aniso_label
_atom_site_aniso_U_11
_atom_site_aniso_U_22
_atom_site_aniso_U_33
_atom_site_aniso_U_12
_atom_site_aniso_U_13
_atom_site_aniso_U_23
N1 0.0158(13) 0.0207(15) 0.0176(13) -0.0005(11) 0.0010(10) 0.0002(11)
C2 0.0227(17) 0.0174(17) 0.0157(14) -0.0031(13) 0.0044(12) -0.0001(13)
C3 0.0283(18) 0.0172(18) 0.0246(17) 0.0017(14) 0.0059(13) 0.0018(14)
C4 0.0208(17) 0.0232(19) 0.0212(16) 0.0045(14) 0.0040(13) 0.0015(14)
C5 0.0249(18) 0.0252(19) 0.0254(17) 0.0047(15) 0.0069(14) 0.0018(15)
C5a 0.0207(17) 0.0166(17) 0.0226(16) -0.0029(14) 0.0051(13) 0.0040(13)
C6 0.0227(17) 0.0222(19) 0.0206(16) -0.0041(14) 0.0093(13) -0.0043(13)
C7 0.0277(18) 0.026(2) 0.0157(15) -0.0102(15) 0.0047(13) -0.0032(13)
C8 0.0197(16) 0.0232(19) 0.0229(16) -0.0027(14) 0.0000(13) 0.0038(14)
C9 0.0169(16) 0.0200(18) 0.0234(16) -0.0034(13) 0.0040(13) 0.0012(13)
C9a 0.0219(17) 0.0171(17) 0.0184(15) -0.0040(13) 0.0063(12) 0.0006(13)
O14 0.0200(11) 0.0226(13) 0.0210(11) -0.0009(10) 0.0003(9) 0.0010(9)
C21 0.0242(17) 0.0150(17) 0.0179(15) -0.0032(13) 0.0079(12) 0.0010(13)
C22 0.0209(16) 0.0155(17) 0.0192(15) -0.0018(13) 0.0015(12) 0.0006(13)
Cl22 0.0229(4) 0.0350(5) 0.0261(4) 0.0040(4) -0.0002(3) -0.0047(4)
C23 0.0222(17) 0.0202(18) 0.0243(17) 0.0012(14) 0.0066(13) 0.0035(14)
C24 0.037(2) 0.0221(19) 0.0206(16) 0.0008(15) 0.0103(15) -0.0014(14)
C25 0.0282(18) 0.0222(19) 0.0173(16) -0.0019(14) 0.0004(13) 0.0013(13)
C26 0.0183(17) 0.0249(19) 0.0208(16) 0.0023(14) 0.0062(12) 0.0024(14)
F26 0.0211(10) 0.0411(12) 0.0212(9) 0.0051(9) 0.0018(7) -0.0023(8)
Cl7 0.0313(5) 0.0400(5) 0.0183(4) -0.0078(4) 0.0034(3) -0.0057(4)

loop_
_atom_type_symbol
_atom_type_description
_atom_type_scat_dispersion_real
_atom_type_scat_dispersion_imag
_atom_type_scat_source
C C 0.0033 0.0016 'International Tables Vol C Tables 4.2.6.8 and 6.1.1.4'
H H 0.0000 0.0000 'International Tables Vol C Tables 4.2.6.8 and 6.1.1.4'
Cl Cl 0.1484 0.1585 'International Tables Vol C Tables 4.2.6.8 and 6.1.1.4'
F F 0.0171 0.0103 'International Tables Vol C Tables 4.2.6.8 and 6.1.1.4'
N N 0.0061 0.0033 'International Tables Vol C Tables 4.2.6.8 and 6.1.1.4'
O O 0.0106 0.0060 'International Tables Vol C Tables 4.2.6.8 and 6.1.1.4'

loop_
_geom_angle_atom_site_label_1
_geom_angle_atom_site_label_2
_geom_angle_atom_site_label_3
_geom_angle_site_symmetry_1
_geom_angle_site_symmetry_3
_geom_angle
_geom_angle_publ_flag
O14 N1 C9a . . 106.9(2) ?
O14 N1 C2 . . 101.8(2) ?
C9a N1 C2 . . 110.4(2) ?
N1 C2 C21 . . 110.8(2) ?
N1 C2 C3 . . 104.4(2) ?
C21 C2 C3 . . 115.6(2) ?
N1 C2 H2 . . 108.6 ?
C21 C2 H2 . . 108.6 ?
C3 C2 H2 . . 108.6 ?
C4 C3 C2 . . 102.9(3) ?
C4 C3 H3A . . 111.2 ?
C2 C3 H3A . . 111.2 ?
C4 C3 H3B . . 111.2 ?
C2 C3 H3B . . 111.2 ?
H3A C3 H3B . . 109.1 ?
O14 C4 C5 . . 107.7(2) ?
O14 C4 C3 . . 104.6(2) ?
C5 C4 C3 . . 112.4(3) ?
O14 C4 H4 . . 110.6 ?
C5 C4 H4 . . 110.6 ?
C3 C4 H4 . . 110.6 ?
C5a C5 C4 . . 108.8(3) ?
C5a C5 H5A . . 109.9 ?
C4 C5 H5A . . 109.9 ?
C5a C5 H5B . . 109.9 ?
C4 C5 H5B . . 109.9 ?
H5A C5 H5B . . 108.3 ?
C6 C5a C9a . . 118.3(3) ?
C6 C5a C5 . . 121.5(3) ?
C9a C5a C5 . . 120.2(3) ?
C7 C6 C5a . . 120.1(3) ?
C7 C6 H6 . . 120.0 ?
C5a C6 H6 . . 120.0 ?
C6 C7 C8 . . 122.1(3) ?
C6 C7 Cl7 . . 118.8(2) ?
C8 C7 Cl7 . . 119.1(2) ?
C9 C8 C7 . . 118.1(3) ?
C9 C8 H8 . . 121.0 ?
C7 C8 H8 . . 121.0 ?
C8 C9 C9a . . 120.7(3) ?
C8 C9 H9 . . 119.6 ?
C9a C9 H9 . . 119.6 ?
C9 C9a C5a . . 120.8(3) ?
C9 C9a N1 . . 117.7(3) ?
C5a C9a N1 . . 121.4(3) ?
N1 O14 C4 . . 103.9(2) ?
C26 C21 C22 . . 113.9(3) ?
C26 C21 C2 . . 124.2(3) ?
C22 C21 C2 . . 121.8(3) ?
C23 C22 C21 . . 123.3(3) ?
C23 C22 Cl22 . . 116.7(2) ?
C21 C22 Cl22 . . 120.1(2) ?
C24 C23 C22 . . 119.7(3) ?
C24 C23 H23 . . 120.2 ?
C22 C23 H23 . . 120.2 ?
C23 C24 C25 . . 119.6(3) ?
C23 C24 H24 . . 120.2 ?
C25 C24 H24 . . 120.2 ?
C26 C25 C24 . . 118.5(3) ?
C26 C25 H25 . . 120.7 ?
C24 C25 H25 . . 120.7 ?
F26 C26 C25 . . 115.9(3) ?
F26 C26 C21 . . 119.1(3) ?
C25 C26 C21 . . 124.9(3) ?

loop_
_geom_bond_atom_site_label_1
_geom_bond_atom_site_label_2
_geom_bond_site_symmetry_2
_geom_bond_distance
_geom_bond_publ_flag
N1 O14 . 1.437(3) ?
N1 C9a . 1.453(4) ?
N1 C2 . 1.483(4) ?
C2 C21 . 1.517(4) ?
C2 C3 . 1.530(4) ?
C2 H2 . 1.0000 ?
C3 C4 . 1.528(4) ?
C3 H3A . 0.9900 ?
C3 H3B . 0.9900 ?
C4 O14 . 1.447(4) ?
C4 C5 . 1.507(4) ?
C4 H4 . 1.0000 ?
C5 C5a . 1.499(4) ?
C5 H5A . 0.9900 ?
C5 H5B . 0.9900 ?
C5a C6 . 1.386(4) ?
C5a C9a . 1.390(4) ?
C6 C7 . 1.366(4) ?
C6 H6 . 0.9500 ?
C7 C8 . 1.379(4) ?
C7 Cl7 . 1.735(3) ?
C8 C9 . 1.375(4) ?
C8 H8 . 0.9500 ?
C9 C9a . 1.379(4) ?
C9 H9 . 0.9500 ?
C21 C26 . 1.380(4) ?
C21 C22 . 1.387(4) ?
C22 C23 . 1.379(4) ?
C22 Cl22 . 1.733(3) ?
C23 C24 . 1.367(4) ?
C23 H23 . 0.9500 ?
C24 C25 . 1.377(4) ?
C24 H24 . 0.9500 ?
C25 C26 . 1.367(4) ?
C25 H25 . 0.9500 ?
C26 F26 . 1.358(3) ?

loop_
_geom_hbond_atom_site_label_D
_geom_hbond_atom_site_label_H
_geom_hbond_atom_site_label_A
_geom_hbond_site_symmetry_A
_geom_hbond_distance_DH
_geom_hbond_distance_HA
_geom_hbond_distance_DA
_geom_hbond_angle_DHA
_geom_hbond_publ_flag
C3 H3B N1 2_645 0.99 2.72 3.617(3) 151 no
C4 H4 F26 3_766 1.00 2.41 3.325(3) 152 no
C23 H23 Cg1 4_576 0.95 2.51 3.359(3) 149 no

loop_
_geom_torsion_atom_site_label_1
_geom_torsion_atom_site_label_2
_geom_torsion_atom_site_label_3
_geom_torsion_atom_site_label_4
_geom_torsion_site_symmetry_1
_geom_torsion_site_symmetry_2
_geom_torsion_site_symmetry_3
_geom_torsion_site_symmetry_4
_geom_torsion
_geom_torsion_publ_flag
O14 N1 C2 C21 . . . . 87.2(3) ?
C9a N1 C2 C21 . . . . -159.6(2) ?
O14 N1 C2 C3 . . . . -37.9(3) ?
C9a N1 C2 C3 . . . . 75.3(3) ?
N1 C2 C3 C4 . . . . 14.2(3) ?
C21 C2 C3 C4 . . . . -107.9(3) ?
C2 C3 C4 O14 . . . . 14.4(3) ?
C2 C3 C4 C5 . . . . -102.2(3) ?
O14 C4 C5 C5a . . . . -47.0(3) ?
C3 C4 C5 C5a . . . . 67.7(3) ?
C4 C5 C5a C6 . . . . -175.8(3) ?
C4 C5 C5a C9a . . . . 7.3(4) ?
C9a C5a C6 C7 . . . . -0.5(5) ?
C5 C5a C6 C7 . . . . -177.5(3) ?
C5a C6 C7 C8 . . . . -0.6(5) ?
C5a C6 C7 Cl7 . . . . 178.1(2) ?
C6 C7 C8 C9 . . . . 0.7(5) ?
Cl7 C7 C8 C9 . . . . -178.0(2) ?
C7 C8 C9 C9a . . . . 0.3(5) ?
C8 C9 C9a C5a . . . . -1.5(5) ?
C8 C9 C9a N1 . . . . 175.2(3) ?
C6 C5a C9a C9 . . . . 1.6(4) ?
C5 C5a C9a C9 . . . . 178.6(3) ?
C6 C5a C9a N1 . . . . -175.0(3) ?
C5 C5a C9a N1 . . . . 2.0(4) ?
O14 N1 C9a C9 . . . . -148.5(3) ?
C2 N1 C9a C9 . . . . 101.5(3) ?
O14 N1 C9a C5a . . . . 28.1(4) ?
C2 N1 C9a C5a . . . . -81.8(3) ?
C9a N1 O14 C4 . . . . -67.6(3) ?
C2 N1 O14 C4 . . . . 48.3(2) ?
C5 C4 O14 N1 . . . . 80.7(3) ?
C3 C4 O14 N1 . . . . -39.1(3) ?
N1 C2 C21 C26 . . . . -84.4(4) ?
C3 C2 C21 C26 . . . . 34.1(4) ?
N1 C2 C21 C22 . . . . 98.6(3) ?
C3 C2 C21 C22 . . . . -142.9(3) ?
C26 C21 C22 C23 . . . . -2.4(5) ?
C2 C21 C22 C23 . . . . 174.9(3) ?
C26 C21 C22 Cl22 . . . . 178.4(2) ?
C2 C21 C22 Cl22 . . . . -4.3(4) ?
C21 C22 C23 C24 . . . . 0.9(5) ?
Cl22 C22 C23 C24 . . . . -179.9(3) ?
C22 C23 C24 C25 . . . . 0.6(5) ?
C23 C24 C25 C26 . . . . -0.3(5) ?
C24 C25 C26 F26 . . . . -179.8(3) ?
C24 C25 C26 C21 . . . . -1.5(5) ?
C22 C21 C26 F26 . . . . -178.9(3) ?
C2 C21 C26 F26 . . . . 3.9(5) ?
C22 C21 C26 C25 . . . . 2.7(5) ?
C2 C21 C26 C25 . . . . -174.5(3) ?
